data_4300196
loop_
_publ_author_name
'Andreja Bakac'
'Ilia A. Guzei'

_publ_contact_author_address
;
   Department of Chemistry
   Iowa State University of Science and Technology
   Ames, Iowa, 50011
   USA
;
_publ_contact_author_email iguzei@iastate.edu
_publ_contact_author_fax +515-294-5717
_publ_contact_author_name
;
Ilia A. Guzei
;
_publ_contact_author_phone +515-294-6419
_publ_section_title
;
Hydrogen Atom and Hydride Transfer in the Reactions of Chromium(IV) and
Chromium(V) Complexes with Rhodium Hydrides. Crystal Structure of a
Superoxorhodium(III) Product
;
_journal_name_full 'Inorganic Chemistry'
_journal_page_first 736
_journal_page_last 740
_journal_volume 39
_journal_year 2000
_chemical_formula_sum 'C20 H41 F6 N5 O9 Rh S2'
_chemical_formula_weight 776.61
_space_group_IT_number 2
_symmetry_cell_setting triclinic
_symmetry_space_group_name_Hall '-P 1'
_symmetry_space_group_name_H-M 'P -1'
_atom_sites_solution_hydrogens geom
_atom_sites_solution_primary direct
_atom_sites_solution_secondary difmap
_audit_creation_method
;
manual editing of the .cif file created by SHELXL-97 
;
_cell_angle_alpha 72.8420(10)
_cell_angle_beta 82.0820(10)
_cell_angle_gamma 75.4140(10)
_cell_formula_units_Z 2
_cell_length_a 9.4257(5)
_cell_length_b 13.4119(7)
_cell_length_c 13.6140(7)
_cell_measurement_temperature 173(2)
_cell_volume 1587.69(14)
_computing_cell_refinement 'Bruker SMART'
_computing_data_collection 'Bruker SMART'
_computing_data_reduction 'Bruker SHELXTL'
_computing_molecular_graphics 'Bruker SHELXTL'
_computing_publication_material 'Bruker SHELXTL'
_computing_structure_refinement 'SHELXL-97 (Sheldrick, 1997)'
_computing_structure_solution 'SHELXS-97 (Sheldrick, 1990)'
_diffrn_ambient_temperature 173(2)
_diffrn_measured_fraction_theta_full 0.997
_diffrn_measured_fraction_theta_max 0.997
_diffrn_measurement_device_type 'CCD area detector'
_diffrn_measurement_method 'phi and omega scans'
_diffrn_radiation_monochromator graphite
_diffrn_radiation_source 'fine-focus sealed tube'
_diffrn_radiation_type MoK\a
_diffrn_radiation_wavelength 0.71073
_diffrn_reflns_av_R_equivalents 0.0000
_diffrn_reflns_av_sigmaI/netI 0.0303
_diffrn_reflns_limit_h_max 11
_diffrn_reflns_limit_h_min -11
_diffrn_reflns_limit_k_max 16
_diffrn_reflns_limit_k_min -15
_diffrn_reflns_limit_l_max 17
_diffrn_reflns_limit_l_min 0
_diffrn_reflns_number 6457
_diffrn_reflns_theta_full 26.37
_diffrn_reflns_theta_max 26.37
_diffrn_reflns_theta_min 1.57
_exptl_absorpt_coefficient_mu 0.757
_exptl_absorpt_correction_T_max 0.8572
_exptl_absorpt_correction_T_min 0.7127
_exptl_absorpt_correction_type none
_exptl_crystal_colour dark_orange
_exptl_crystal_density_diffrn 1.624
_exptl_crystal_density_method 'not measured'
_exptl_crystal_description rod
_exptl_crystal_F_000 798
_exptl_crystal_size_max 0.48
_exptl_crystal_size_mid 0.34
_exptl_crystal_size_min 0.21
_refine_diff_density_max 1.324
_refine_diff_density_min -1.629
_refine_diff_density_rms 0.117
_refine_ls_extinction_method none
_refine_ls_goodness_of_fit_ref 1.071
_refine_ls_hydrogen_treatment mixed
_refine_ls_matrix_type full
_refine_ls_number_parameters 425
_refine_ls_number_reflns 6457
_refine_ls_number_restraints 66
_refine_ls_restrained_S_all 1.067
_refine_ls_R_factor_all 0.0641
_refine_ls_R_factor_gt 0.0549
_refine_ls_shift/su_max 0.000
_refine_ls_shift/su_mean 0.000
_refine_ls_structure_factor_coef Fsqd
_refine_ls_weighting_details 'calc w=1/[\s^2^(Fo^2^)+(0.1031P)^2^+2.8739P] where P=(Fo^2^+2Fc^2^)/3'
_refine_ls_weighting_scheme calc
_refine_ls_wR_factor_gt 0.1560
_refine_ls_wR_factor_ref 0.1639
_reflns_number_gt 5531
_reflns_number_total 6457
_reflns_threshold_expression >2sigma(I)
_cod_database_code 4300196

loop_
_symmetry_equiv_pos_as_xyz
'x, y, z'
'-x, -y, -z'

loop_
_atom_site_label
_atom_site_type_symbol
_atom_site_fract_x
_atom_site_fract_y
_atom_site_fract_z
_atom_site_U_iso_or_equiv
_atom_site_adp_type
_atom_site_occupancy
_atom_site_symmetry_multiplicity
_atom_site_calc_flag
_atom_site_refinement_flags
_atom_site_disorder_assembly
_atom_site_disorder_group
Rh Rh 0.03037(3) 0.75605(2) 0.16901(2) 0.02728(14) Uani 1 1 d . . .
S1 S -0.22779(19) 0.71510(18) -0.16384(14) 0.0815(6) Uani 1 1 d D . .
S2 S 0.28043(14) 0.72035(11) 0.50853(11) 0.0487(3) Uani 1 1 d D B .
F1 F -0.2422(7) 0.8755(6) -0.3245(4) 0.085(2) Uiso 0.70 1 d PD A 1
F2 F -0.4507(7) 0.8297(6) -0.2783(5) 0.102(2) Uiso 0.70 1 d PD A 1
F3 F -0.3643(8) 0.9029(6) -0.1848(5) 0.107(2) Uiso 0.70 1 d PD A 1
F1' F -0.2496(18) 0.8990(12) -0.3093(12) 0.143(12) Uiso 0.30 1 d PD A 2
F2' F -0.349(2) 0.7661(15) -0.2942(16) 0.161(9) Uiso 0.30 1 d PD A 2
F3' F -0.4588(11) 0.8918(13) -0.2228(17) 0.166(10) Uiso 0.30 1 d PD A 2
F4 F 0.200(3) 0.9213(12) 0.4713(15) 0.153(11) Uani 0.50 1 d PD B 1
F5 F 0.3223(16) 0.8626(14) 0.6017(17) 0.107(6) Uani 0.50 1 d PD B 1
F6 F 0.115(2) 0.843(2) 0.6190(17) 0.141(10) Uani 0.50 1 d PD B 1
F4' F 0.153(2) 0.9220(13) 0.4882(14) 0.110(7) Uani 0.50 1 d PD B 2
F5' F 0.3580(13) 0.849(2) 0.571(3) 0.161(11) Uani 0.50 1 d PD B 2
F6' F 0.141(3) 0.820(2) 0.6360(13) 0.177(15) Uani 0.50 1 d PD B 2
O1 O -0.1152(4) 0.8707(3) 0.0797(3) 0.0429(8) Uani 1 1 d . . .
O2 O -0.0649(5) 0.9106(3) -0.0144(3) 0.0649(12) Uani 1 1 d . . .
O3 O -0.3236(18) 0.6911(17) -0.0737(10) 0.065(6) Uiso 0.30 1 d PD A 1
O4 O -0.142(2) 0.7745(16) -0.1349(16) 0.092(6) Uiso 0.30 1 d PD A 1
O5 O -0.0861(11) 0.6576(14) -0.1915(15) 0.090(5) Uiso 0.30 1 d PD A 1
O3' O -0.3291(7) 0.6712(6) -0.0853(5) 0.054(2) Uiso 0.70 1 d PD A 2
O4' O -0.0839(7) 0.7185(9) -0.1459(8) 0.108(3) Uiso 0.70 1 d PD A 2
O5' O -0.2075(12) 0.6516(7) -0.2344(7) 0.113(3) Uiso 0.70 1 d PD A 2
O6 O 0.1479(4) 0.7138(4) 0.4753(3) 0.0642(11) Uani 1 1 d D . .
O7 O 0.3322(8) 0.6384(4) 0.5970(4) 0.112(2) Uani 1 1 d D . .
O8 O 0.3859(6) 0.7451(7) 0.4257(4) 0.125(3) Uani 1 1 d D . .
O9 O -0.0119(5) 0.4456(4) 0.3552(4) 0.0762(14) Uani 1 1 d D . .
H9C H -0.013(8) 0.426(6) 0.290(3) 0.091 Uiso 1 1 d D . .
H9D H -0.075(7) 0.416(6) 0.417(3) 0.091 Uiso 1 1 d D . .
N1 N 0.1015(4) 0.6957(3) 0.0424(3) 0.0365(8) Uani 1 1 d . . .
H1 H 0.0457 0.7441 -0.0100 0.044 Uiso 1 1 calc R . .
N2 N -0.1115(4) 0.6535(3) 0.2039(3) 0.0347(8) Uani 1 1 d . . .
H2 H -0.0716 0.5934 0.2551 0.042 Uiso 1 1 calc R . .
N3 N -0.0457(4) 0.8223(3) 0.2935(3) 0.0333(8) Uani 1 1 d . . .
H3 H 0.0105 0.7769 0.3470 0.040 Uiso 1 1 calc R . .
N4 N 0.1693(4) 0.8604(3) 0.1314(3) 0.0332(8) Uani 1 1 d . . .
H4 H 0.1258 0.9190 0.0801 0.040 Uiso 1 1 calc R . .
N5 N 0.1706(4) 0.6381(3) 0.2658(3) 0.0322(8) Uani 1 1 d . . .
C1 C 0.0456(6) 0.5965(4) 0.0633(4) 0.0468(12) Uani 1 1 d . . .
H1A H 0.1077 0.5366 0.1118 0.056 Uiso 1 1 calc R . .
H1B H 0.0482 0.5766 -0.0015 0.056 Uiso 1 1 calc R . .
C2 C -0.1108(6) 0.6185(4) 0.1097(4) 0.0450(12) Uani 1 1 d . . .
H2A H -0.1740 0.6752 0.0593 0.054 Uiso 1 1 calc R . .
H2B H -0.1498 0.5529 0.1277 0.054 Uiso 1 1 calc R . .
C3 C -0.2623(5) 0.7002(4) 0.2440(4) 0.0394(10) Uani 1 1 d . . .
H3A H -0.3042 0.7684 0.1925 0.047 Uiso 1 1 calc R . .
C4 C -0.2462(5) 0.7251(4) 0.3448(4) 0.0418(11) Uani 1 1 d . . .
H4A H -0.3411 0.7250 0.3862 0.050 Uiso 1 1 calc R . .
H4B H -0.1723 0.6652 0.3836 0.050 Uiso 1 1 calc R . .
C5 C -0.2027(5) 0.8290(4) 0.3386(4) 0.0415(11) Uani 1 1 d . . .
C6 C 0.0073(6) 0.9229(4) 0.2668(4) 0.0428(11) Uani 1 1 d . . .
H6A H 0.0015 0.9478 0.3291 0.051 Uiso 1 1 calc R . .
H6B H -0.0548 0.9793 0.2155 0.051 Uiso 1 1 calc R . .
C7 C 0.1664(6) 0.9008(4) 0.2223(4) 0.0420(11) Uani 1 1 d . . .
H7A H 0.2036 0.9673 0.2015 0.050 Uiso 1 1 calc R . .
H7B H 0.2294 0.8467 0.2745 0.050 Uiso 1 1 calc R . .
C8 C 0.3190(5) 0.8185(4) 0.0869(4) 0.0393(10) Uani 1 1 d . . .
H8 H 0.3666 0.7515 0.1375 0.047 Uiso 1 1 calc R . .
C9 C 0.3040(5) 0.7922(4) -0.0111(4) 0.0420(11) Uani 1 1 d . . .
H9A H 0.3994 0.7914 -0.0520 0.050 Uiso 1 1 calc R . .
H9B H 0.2309 0.8520 -0.0509 0.050 Uiso 1 1 calc R . .
C10 C 0.2591(6) 0.6872(4) -0.0044(4) 0.0440(12) Uani 1 1 d . . .
C11 C -0.3642(6) 0.6233(5) 0.2619(5) 0.0528(13) Uani 1 1 d . . .
H11A H -0.3698 0.6068 0.1973 0.079 Uiso 1 1 calc R . .
H11B H -0.4625 0.6567 0.2860 0.079 Uiso 1 1 calc R . .
H11C H -0.3256 0.5571 0.3140 0.079 Uiso 1 1 calc R . .
C12 C -0.2098(7) 0.8380(5) 0.4487(5) 0.0557(14) Uani 1 1 d . . .
H12A H -0.1557 0.7708 0.4923 0.084 Uiso 1 1 calc R . .
H12B H -0.3126 0.8522 0.4757 0.084 Uiso 1 1 calc R . .
H12C H -0.1655 0.8968 0.4486 0.084 Uiso 1 1 calc R . .
C13 C -0.3077(6) 0.9263(4) 0.2758(5) 0.0525(13) Uani 1 1 d . . .
H13A H -0.2839 0.9920 0.2799 0.079 Uiso 1 1 calc R . .
H13B H -0.4090 0.9249 0.3036 0.079 Uiso 1 1 calc R . .
H13C H -0.2974 0.9245 0.2038 0.079 Uiso 1 1 calc R . .
C14 C 0.4146(6) 0.8997(5) 0.0657(5) 0.0542(14) Uani 1 1 d . . .
H14A H 0.3715 0.9645 0.0136 0.081 Uiso 1 1 calc R . .
H14B H 0.5135 0.8689 0.0403 0.081 Uiso 1 1 calc R . .
H14C H 0.4204 0.9179 0.1294 0.081 Uiso 1 1 calc R . .
C15 C 0.3651(6) 0.5908(4) 0.0594(5) 0.0546(14) Uani 1 1 d . . .
H15A H 0.3491 0.5906 0.1321 0.082 Uiso 1 1 calc R . .
H15B H 0.4666 0.5956 0.0350 0.082 Uiso 1 1 calc R . .
H15C H 0.3473 0.5246 0.0518 0.082 Uiso 1 1 calc R . .
C16 C 0.2612(8) 0.6798(6) -0.1152(5) 0.069(2) Uani 1 1 d . . .
H16A H 0.2404 0.6113 -0.1135 0.104 Uiso 1 1 calc R . .
H16B H 0.3582 0.6848 -0.1503 0.104 Uiso 1 1 calc R . .
H16C H 0.1862 0.7387 -0.1524 0.104 Uiso 1 1 calc R . .
C17 C 0.2350(6) 0.5690(4) 0.3249(4) 0.0439(11) Uani 1 1 d . . .
C18 C 0.3218(7) 0.4783(5) 0.3980(5) 0.0660(17) Uani 1 1 d . . .
H18A H 0.3928 0.4334 0.3602 0.099 Uiso 1 1 calc R . .
H18B H 0.2562 0.4357 0.4441 0.099 Uiso 1 1 calc R . .
H18C H 0.3742 0.5049 0.4387 0.099 Uiso 1 1 calc R . .
C19 C -0.3248(7) 0.8309(7) -0.2413(5) 0.091(3) Uani 1 1 d D A .
C20 C 0.2301(7) 0.8388(5) 0.5524(5) 0.080(2) Uani 1 1 d D . .

loop_
_atom_site_aniso_label
_atom_site_aniso_U_11
_atom_site_aniso_U_22
_atom_site_aniso_U_33
_atom_site_aniso_U_23
_atom_site_aniso_U_13
_atom_site_aniso_U_12
Rh 0.02523(19) 0.02210(19) 0.0335(2) -0.00640(13) 0.00059(13) -0.00625(12)
S1 0.0519(9) 0.0961(14) 0.0618(10) 0.0146(10) 0.0068(8) -0.0029(9)
S2 0.0377(6) 0.0455(7) 0.0620(8) -0.0170(6) -0.0005(6) -0.0063(5)
F4 0.31(3) 0.034(8) 0.119(12) 0.011(8) -0.084(16) -0.042(12)
F5 0.135(11) 0.065(7) 0.151(14) -0.063(9) -0.079(10) 0.001(7)
F6 0.135(14) 0.121(12) 0.18(2) -0.104(15) -0.010(14) 0.029(11)
F4' 0.103(8) 0.071(10) 0.165(17) -0.061(10) -0.073(9) 0.032(7)
F5' 0.155(15) 0.156(17) 0.24(2) -0.148(15) -0.066(15) -0.008(12)
F6' 0.20(2) 0.25(3) 0.057(7) -0.083(11) -0.012(10) 0.057(19)
O1 0.0315(17) 0.0387(18) 0.057(2) -0.0137(16) -0.0007(15) -0.0055(14)
O2 0.065(3) 0.049(2) 0.064(3) 0.011(2) -0.011(2) -0.012(2)
O6 0.056(2) 0.075(3) 0.067(3) -0.023(2) -0.010(2) -0.018(2)
O7 0.135(5) 0.050(3) 0.140(5) -0.001(3) -0.080(5) 0.006(3)
O8 0.069(4) 0.201(8) 0.130(5) -0.086(6) 0.052(4) -0.060(4)
O9 0.066(3) 0.054(3) 0.096(4) -0.005(3) 0.016(3) -0.021(2)
N1 0.035(2) 0.036(2) 0.042(2) -0.0151(17) 0.0094(16) -0.0159(16)
N2 0.0307(19) 0.0322(19) 0.043(2) -0.0130(16) 0.0048(16) -0.0107(15)
N3 0.0309(19) 0.0297(18) 0.0381(19) -0.0097(15) -0.0039(15) -0.0035(15)
N4 0.0326(19) 0.0254(17) 0.041(2) -0.0050(15) -0.0023(15) -0.0093(14)
N5 0.0258(17) 0.0260(18) 0.042(2) -0.0062(16) 0.0009(15) -0.0058(14)
C1 0.049(3) 0.047(3) 0.055(3) -0.027(2) 0.014(2) -0.024(2)
C2 0.044(3) 0.052(3) 0.052(3) -0.024(2) 0.008(2) -0.026(2)
C3 0.024(2) 0.042(3) 0.051(3) -0.011(2) 0.0039(19) -0.0098(18)
C4 0.028(2) 0.047(3) 0.046(3) -0.013(2) 0.0086(19) -0.0053(19)
C5 0.031(2) 0.044(3) 0.047(3) -0.018(2) 0.005(2) 0.000(2)
C6 0.050(3) 0.030(2) 0.052(3) -0.017(2) -0.006(2) -0.007(2)
C7 0.047(3) 0.037(2) 0.049(3) -0.012(2) -0.004(2) -0.020(2)
C8 0.031(2) 0.031(2) 0.054(3) -0.006(2) 0.002(2) -0.0115(18)
C9 0.038(2) 0.037(2) 0.050(3) -0.010(2) 0.012(2) -0.018(2)
C10 0.041(3) 0.044(3) 0.053(3) -0.023(2) 0.019(2) -0.020(2)
C11 0.035(3) 0.058(3) 0.071(4) -0.021(3) 0.007(2) -0.022(2)
C12 0.054(3) 0.063(4) 0.053(3) -0.029(3) 0.010(3) -0.011(3)
C13 0.042(3) 0.045(3) 0.066(4) -0.021(3) 0.000(3) 0.002(2)
C14 0.041(3) 0.044(3) 0.081(4) -0.016(3) 0.005(3) -0.021(2)
C15 0.040(3) 0.042(3) 0.082(4) -0.027(3) 0.019(3) -0.011(2)
C16 0.073(4) 0.094(5) 0.061(4) -0.044(4) 0.031(3) -0.045(4)
C17 0.036(2) 0.037(3) 0.056(3) -0.010(2) -0.001(2) -0.006(2)
C18 0.068(4) 0.041(3) 0.076(4) 0.004(3) -0.019(3) -0.006(3)
C19 0.113(7) 0.097(6) 0.076(5) -0.017(5) 0.006(5) -0.058(6)
C20 0.098(6) 0.068(5) 0.083(5) -0.034(4) -0.040(5) -0.001(4)

loop_
_atom_type_symbol
_atom_type_description
_atom_type_scat_dispersion_real
_atom_type_scat_dispersion_imag
_atom_type_scat_source
C C 0.0033 0.0016 'International Tables Vol C Tables 4.2.6.8 and 6.1.1.4'
H H 0.0000 0.0000 'International Tables Vol C Tables 4.2.6.8 and 6.1.1.4'
N N 0.0061 0.0033 'International Tables Vol C Tables 4.2.6.8 and 6.1.1.4'
O O 0.0106 0.0060 'International Tables Vol C Tables 4.2.6.8 and 6.1.1.4'
F F 0.0171 0.0103 'International Tables Vol C Tables 4.2.6.8 and 6.1.1.4'
Rh Rh -1.1178 0.9187 'International Tables Vol C Tables 4.2.6.8 and 6.1.1.4'
S S 0.1246 0.1234 'International Tables Vol C Tables 4.2.6.8 and 6.1.1.4'

loop_
_geom_angle_atom_site_label_1
_geom_angle_atom_site_label_2
_geom_angle_atom_site_label_3
_geom_angle
_geom_angle_site_symmetry_1
_geom_angle_site_symmetry_3
_geom_angle_publ_flag
O1 Rh N5 177.15(13) . . ?
O1 Rh N4 87.98(14) . . ?
N5 Rh N4 93.89(15) . . ?
O1 Rh N2 90.79(15) . . ?
N5 Rh N2 87.36(15) . . ?
N4 Rh N2 178.71(15) . . ?
O1 Rh N1 87.34(16) . . ?
N5 Rh N1 94.65(16) . . ?
N4 Rh N1 94.71(15) . . ?
N2 Rh N1 84.84(14) . . ?
O1 Rh N3 90.62(15) . . ?
N5 Rh N3 87.41(15) . . ?
N4 Rh N3 84.68(15) . . ?
N2 Rh N3 95.72(14) . . ?
N1 Rh N3 177.89(15) . . ?
O4' S1 O3' 123.9(6) . . ?
O4' S1 O5 48.4(8) . . ?
O3' S1 O5 125.1(9) . . ?
O4' S1 O3 115.3(10) . . ?
O3' S1 O3 14.7(9) . . ?
O5 S1 O3 130.6(12) . . ?
O4' S1 O4 34.8(8) . . ?
O3' S1 O4 115.6(9) . . ?
O5 S1 O4 82.2(12) . . ?
O3 S1 O4 101.6(12) . . ?
O4' S1 O5' 105.7(6) . . ?
O3' S1 O5' 103.6(6) . . ?
O5 S1 O5' 58.0(9) . . ?
O3 S1 O5' 118.3(10) . . ?
O4 S1 O5' 135.8(10) . . ?
O4' S1 C19 115.1(5) . . ?
O3' S1 C19 107.3(4) . . ?
O5 S1 C19 124.9(8) . . ?
O3 S1 C19 104.4(9) . . ?
O4 S1 C19 90.4(9) . . ?
O5' S1 C19 96.9(5) . . ?
O4' S1 F2' 134.2(7) . . ?
O3' S1 F2' 101.9(7) . . ?
O5 S1 F2' 107.0(10) . . ?
O3 S1 F2' 109.3(10) . . ?
O4 S1 F2' 126.2(10) . . ?
O5' S1 F2' 58.9(6) . . ?
C19 S1 F2' 40.3(4) . . ?
O8 S2 O7 116.6(5) . . ?
O8 S2 O6 112.6(4) . . ?
O7 S2 O6 114.9(4) . . ?
O8 S2 C20 103.1(4) . . ?
O7 S2 C20 103.6(3) . . ?
O6 S2 C20 103.9(3) . . ?
C19 F2' S1 54.9(9) . . ?
O2 O1 Rh 115.3(3) . . ?
C1 N1 C10 114.8(4) . . ?
C1 N1 Rh 106.5(3) . . ?
C10 N1 Rh 121.7(3) . . ?
C2 N2 C3 113.6(4) . . ?
C2 N2 Rh 106.5(3) . . ?
C3 N2 Rh 113.8(3) . . ?
C6 N3 C5 115.9(4) . . ?
C6 N3 Rh 105.3(3) . . ?
C5 N3 Rh 120.9(3) . . ?
C7 N4 C8 115.5(4) . . ?
C7 N4 Rh 107.3(3) . . ?
C8 N4 Rh 115.1(3) . . ?
C17 N5 Rh 172.5(4) . . ?
N1 C1 C2 107.8(4) . . ?
N2 C2 C1 108.7(4) . . ?
N2 C3 C11 111.2(4) . . ?
N2 C3 C4 107.6(4) . . ?
C11 C3 C4 111.1(4) . . ?
C5 C4 C3 118.9(4) . . ?
N3 C5 C4 108.8(4) . . ?
N3 C5 C12 108.5(4) . . ?
C4 C5 C12 107.6(4) . . ?
N3 C5 C13 111.6(4) . . ?
C4 C5 C13 111.4(4) . . ?
C12 C5 C13 108.9(4) . . ?
N3 C6 C7 108.4(4) . . ?
N4 C7 C6 107.8(4) . . ?
N4 C8 C9 109.1(4) . . ?
N4 C8 C14 111.0(4) . . ?
C9 C8 C14 110.5(4) . . ?
C8 C9 C10 119.4(4) . . ?
N1 C10 C15 111.9(4) . . ?
N1 C10 C16 107.9(4) . . ?
C15 C10 C16 111.1(5) . . ?
N1 C10 C9 107.9(4) . . ?
C15 C10 C9 110.5(4) . . ?
C16 C10 C9 107.4(5) . . ?
N5 C17 C18 177.8(6) . . ?
F1 C19 F2 105.7(5) . . ?
F1 C19 F3' 116.3(12) . . ?
F2 C19 F3' 55.5(9) . . ?
F1 C19 F1' 17.5(9) . . ?
F2 C19 F1' 112.2(12) . . ?
F3' C19 F1' 105.6(5) . . ?
F1 C19 F3 105.7(5) . . ?
F2 C19 F3 105.6(5) . . ?
F3' C19 F3 50.1(9) . . ?
F1' C19 F3 88.2(9) . . ?
F1 C19 F2' 88.9(9) . . ?
F2 C19 F2' 50.4(8) . . ?
F3' C19 F2' 105.6(5) . . ?
F1' C19 F2' 105.6(5) . . ?
F3 C19 F2' 155.3(9) . . ?
F1 C19 S1 112.8(6) . . ?
F2 C19 S1 119.3(6) . . ?
F3' C19 S1 129.8(9) . . ?
F1' C19 S1 118.7(9) . . ?
F3 C19 S1 106.7(6) . . ?
F2' C19 S1 84.9(11) . . ?
F5 C20 F6' 91.7(17) . . ?
F5 C20 F6 99.6(15) . . ?
F6' C20 F6 17(2) . . ?
F5 C20 F5' 23.6(16) . . ?
F6' C20 F5' 112.8(19) . . ?
F6 C20 F5' 122.7(17) . . ?
F5 C20 F4' 114.2(14) . . ?
F6' C20 F4' 104.3(17) . . ?
F6 C20 F4' 87.6(16) . . ?
F5' C20 F4' 115.9(19) . . ?
F5 C20 F4 105.3(16) . . ?
F6' C20 F4 124(2) . . ?
F6 C20 F4 107.8(18) . . ?
F5' C20 F4 100(2) . . ?
F4' C20 F4 21(2) . . ?
F5 C20 S2 120.7(9) . . ?
F6' C20 S2 107.6(13) . . ?
F6 C20 S2 114.9(11) . . ?
F5' C20 S2 102.3(10) . . ?
F4' C20 S2 113.9(12) . . ?
F4 C20 S2 107.6(11) . . ?

loop_
_geom_bond_atom_site_label_1
_geom_bond_atom_site_label_2
_geom_bond_distance
_geom_bond_site_symmetry_2
_geom_bond_publ_flag
Rh O1 2.005(3) . ?
Rh N5 2.045(4) . ?
Rh N4 2.062(4) . ?
Rh N2 2.067(4) . ?
Rh N1 2.076(4) . ?
Rh N3 2.100(4) . ?
S1 O4' 1.425(4) . ?
S1 O3' 1.425(4) . ?
S1 O5 1.426(4) . ?
S1 O3 1.426(4) . ?
S1 O4 1.426(4) . ?
S1 O5' 1.427(4) . ?
S1 C19 1.716(10) . ?
S1 F2' 2.09(2) . ?
S2 O8 1.416(3) . ?
S2 O7 1.417(3) . ?
S2 O6 1.417(3) . ?
S2 C20 1.791(7) . ?
F1 C19 1.356(5) . ?
F2 C19 1.356(5) . ?
F3 C19 1.357(5) . ?
F1' C19 1.356(5) . ?
F2' C19 1.357(5) . ?
F3' C19 1.356(5) . ?
F4 C20 1.317(5) . ?
F5 C20 1.317(5) . ?
F6 C20 1.317(5) . ?
F4' C20 1.317(5) . ?
F5' C20 1.317(5) . ?
F6' C20 1.317(5) . ?
O1 O2 1.306(5) . ?
N1 C1 1.490(6) . ?
N1 C10 1.524(6) . ?
N2 C2 1.488(6) . ?
N2 C3 1.500(6) . ?
N3 C6 1.483(6) . ?
N3 C5 1.513(6) . ?
N4 C7 1.483(6) . ?
N4 C8 1.497(6) . ?
N5 C17 1.133(6) . ?
C1 C2 1.515(7) . ?
C3 C11 1.526(7) . ?
C3 C4 1.540(7) . ?
C4 C5 1.525(7) . ?
C5 C12 1.529(7) . ?
C5 C13 1.529(7) . ?
C6 C7 1.529(7) . ?
C8 C9 1.510(7) . ?
C8 C14 1.522(6) . ?
C9 C10 1.543(6) . ?
C10 C15 1.533(8) . ?
C10 C16 1.538(8) . ?
C17 C18 1.466(8) . ?

_journal_paper_doi 10.1021/ic991098p
